data_2105310
loop_
_publ_author_name
'Hill, Tania N.'
'Roodt, Andreas'
'Steyl, Gideon'

_publ_section_title
;
 Electronic influence of \b-diketonato-type ligands on the coordination of
 1,5-cyclooctadiene to palladium(II) as defined by `Venus fly trap'
 geometric parameters
;
_journal_coeditor_code EB5019
_journal_issue 1
_journal_name_full 'Acta Crystallographica Section B'
_journal_page_first 36
_journal_page_last 42
_journal_paper_doi 10.1107/S0108768112046733
_journal_volume 69
_journal_year 2013
_chemical_formula_moiety 'C13 H19 O2 Pd, B F4'
_chemical_formula_structural '(Pd (C8 H12) (O2 C5 H7)) (B F4)'
_chemical_formula_sum 'C13 H19 B F4 O2 Pd'
_chemical_formula_weight 400.49
_chemical_name_systematic
;
(acetylacetonato)(\h^4^-cyclo-octa-1,5-dienyl)palladium(II) tetrafluoroborate
;
_space_group_IT_number 29
_symmetry_cell_setting orthorhombic
_symmetry_space_group_name_Hall 'P 2c -2ac'
_symmetry_space_group_name_H-M 'P c a 21'
_atom_sites_solution_hydrogens geom
_atom_sites_solution_primary direct
_atom_sites_solution_secondary difmap
_audit_creation_method 'WinGX routine CIF_UPDATE'
_cell_angle_alpha 90
_cell_angle_beta 90
_cell_angle_gamma 90
_cell_formula_units_Z 4
_cell_length_a 26.2908(11)
_cell_length_b 7.1684(3)
_cell_length_c 7.7782(3)
_cell_measurement_reflns_used 8277
_cell_measurement_temperature 100(2)
_cell_measurement_theta_max 28.38
_cell_measurement_theta_min 2.84
_cell_volume 1465.90(10)
_computing_cell_refinement 'Bruker SAINT-Plus (Bruker, 2004)'
_computing_data_collection 'Bruker APEX2 (Bruker, 2005)'
_computing_data_reduction 'Bruker SAINT-Plus and XPREP (Bruker, 2004)'
_computing_molecular_graphics 'DIAMOND 3.0c (Brandenburg & Putz, 2005)'
_computing_publication_material 'WinGX (Farrugia, 1999)'
_computing_structure_refinement 'SHELXL-97 (Sheldrick, 2008)'
_computing_structure_solution 'SHELXS-97 (Sheldrick, 2008)'
_diffrn_ambient_temperature 100(2)
_diffrn_detector_area_resol_mean 512
_diffrn_measured_fraction_theta_full 0.998
_diffrn_measured_fraction_theta_max 0.998
_diffrn_measurement_device_type 'Bruker X8 APEX-II 4K Kappa CCD'
_diffrn_measurement_method '\f and \w scans'
_diffrn_radiation_monochromator graphite
_diffrn_radiation_source 'sealed tube'
_diffrn_radiation_type MoK\a
_diffrn_radiation_wavelength 0.71073
_diffrn_reflns_av_R_equivalents 0.0254
_diffrn_reflns_limit_h_max 35
_diffrn_reflns_limit_h_min -35
_diffrn_reflns_limit_k_max 9
_diffrn_reflns_limit_k_min -9
_diffrn_reflns_limit_l_max 6
_diffrn_reflns_limit_l_min -10
_diffrn_reflns_number 15654
_diffrn_reflns_theta_full 28.38
_diffrn_reflns_theta_max 28.38
_diffrn_reflns_theta_min 3.04
_exptl_absorpt_coefficient_mu 1.309
_exptl_absorpt_correction_T_max 0.9139
_exptl_absorpt_correction_T_min 0.6644
_exptl_absorpt_correction_type multi-scan
_exptl_absorpt_process_details 'SADABS (Bruker, 2004)'
_exptl_crystal_colour yellow
_exptl_crystal_density_diffrn 1.815
_exptl_crystal_density_method 'not measured'
_exptl_crystal_description needle
_exptl_crystal_F_000 800
_exptl_crystal_size_max 0.34
_exptl_crystal_size_mid 0.1
_exptl_crystal_size_min 0.07
_refine_diff_density_max 1.052
_refine_diff_density_min -0.61
_refine_ls_abs_structure_details
;
Flack H D (1983), Acta Cryst. A39, 876-881, 1143 Friedel pairs
;
_refine_ls_abs_structure_Flack 0.01(3)
_refine_ls_extinction_method none
_refine_ls_goodness_of_fit_ref 0.927
_refine_ls_hydrogen_treatment constr
_refine_ls_matrix_type full
_refine_ls_number_parameters 192
_refine_ls_number_reflns 3117
_refine_ls_number_restraints 1
_refine_ls_restrained_S_all 0.927
_refine_ls_R_factor_all 0.0238
_refine_ls_R_factor_gt 0.0221
_refine_ls_shift/su_max 0.005
_refine_ls_shift/su_mean 0
_refine_ls_structure_factor_coef Fsqd
_refine_ls_weighting_details 'calc w=1/[\s^2^(Fo^2^)+(0.0460P)^2^+0.7363P] where P=(Fo^2^+2Fc^2^)/3'
_refine_ls_weighting_scheme calc
_refine_ls_wR_factor_gt 0.0603
_refine_ls_wR_factor_ref 0.0618
_reflns_number_gt 2960
_reflns_number_total 3117
_reflns_threshold_expression >2\s(I)
_cod_data_source_file eb5019.cif
_cod_data_source_block 10rth5_0ma
_cod_database_code 2105310
_cod_database_fobs_code 2105310

loop_
_symmetry_equiv_pos_as_xyz
'x, y, z'
'-x, -y, z+1/2'
'x+1/2, -y, z'
'-x+1/2, y, z+1/2'

loop_
_atom_site_type_symbol
_atom_site_label
_atom_site_fract_x
_atom_site_fract_y
_atom_site_fract_z
_atom_site_U_iso_or_equiv
_atom_site_adp_type
_atom_site_calc_flag
_atom_site_refinement_flags
_atom_site_occupancy
_atom_site_symmetry_multiplicity
C C1 0.60809(9) 0.5373(3) 0.1035(6) 0.0196(6) Uani d . 1 1
H H1 0.6335 0.435 0.0868 0.024 Uiso calc R 1 1
C C2 0.60891(10) 0.6160(4) 0.2663(4) 0.0201(6) Uani d . 1 1
H H2 0.6345 0.559 0.3458 0.024 Uiso calc R 1 1
C C3 0.56498(16) 0.7094(5) 0.3562(5) 0.0236(8) Uani d . 1 1
H H3A 0.5785 0.7887 0.4498 0.028 Uiso calc R 1 1
H H3B 0.5433 0.6122 0.4093 0.028 Uiso calc R 1 1
C C4 0.53191(12) 0.8302(4) 0.2372(4) 0.0234(7) Uani d . 1 1
H H4A 0.5067 0.7497 0.1785 0.028 Uiso calc R 1 1
H H4B 0.513 0.9221 0.3074 0.028 Uiso calc R 1 1
C C5 0.56289(9) 0.9322(4) 0.1042(5) 0.0201(6) Uani d . 1 1
H H5 0.5614 1.0711 0.1145 0.024 Uiso calc R 1 1
C C6 0.57207(10) 0.8689(5) -0.0620(4) 0.0217(6) Uani d . 1 1
H H6 0.5755 0.9706 -0.1492 0.026 Uiso calc R 1 1
C C7 0.55728(17) 0.6837(5) -0.1361(5) 0.0262(9) Uani d . 1 1
H H7A 0.5793 0.6574 -0.2365 0.031 Uiso calc R 1 1
H H7B 0.5218 0.6916 -0.1778 0.031 Uiso calc R 1 1
C C8 0.56142(12) 0.5199(5) -0.0089(4) 0.0262(7) Uani d . 1 1
H H8A 0.5307 0.5167 0.0646 0.031 Uiso calc R 1 1
H H8B 0.563 0.4012 -0.0737 0.031 Uiso calc R 1 1
C C9 0.75094(10) 0.8105(3) 0.1099(4) 0.0137(6) Uani d . 1 1
C C10 0.75462(11) 0.9832(4) 0.0294(4) 0.0157(5) Uani d . 1 1
H H10 0.7879 1.0286 0.0071 0.019 Uiso calc R 1 1
C C11 0.71414(10) 1.0961(4) -0.0217(4) 0.0159(5) Uani d . 1 1
C C12 0.79890(10) 0.7101(4) 0.1601(4) 0.0184(6) Uani d . 1 1
H H12A 0.7969 0.6732 0.2812 0.028 Uiso calc R 1 1
H H12B 0.8281 0.7929 0.1435 0.028 Uiso calc R 1 1
H H12C 0.8029 0.5987 0.0884 0.028 Uiso calc R 1 1
C C13 0.72542(12) 1.2841(4) -0.1019(4) 0.0199(6) Uani d . 1 1
H H13A 0.702 1.306 -0.1978 0.03 Uiso calc R 1 1
H H13B 0.7605 1.2856 -0.1443 0.03 Uiso calc R 1 1
H H13C 0.721 1.3822 -0.0155 0.03 Uiso calc R 1 1
B B01 0.39222(13) 0.7791(5) 0.0047(5) 0.0218(7) Uani d . 1 1
O O1 0.70986(7) 0.7205(3) 0.1445(3) 0.0166(4) Uani d . 1 1
O O2 0.66675(7) 1.0606(3) -0.0062(3) 0.0178(4) Uani d . 1 1
F F01 0.43805(8) 0.7577(3) -0.0801(4) 0.0446(5) Uani d . 1 1
F F02 0.38406(12) 0.6316(3) 0.1112(4) 0.0598(8) Uani d . 1 1
F F03 0.35462(9) 0.7848(5) -0.1197(5) 0.0629(10) Uani d . 1 1
F F04 0.39108(7) 0.9455(2) 0.0947(4) 0.0378(4) Uani d . 1 1
Pd Pd1 0.640693(6) 0.81950(2) 0.08800(5) 0.01336(6) Uani d . 1 1

loop_
_atom_site_aniso_label
_atom_site_aniso_U_11
_atom_site_aniso_U_22
_atom_site_aniso_U_33
_atom_site_aniso_U_12
_atom_site_aniso_U_13
_atom_site_aniso_U_23
C1 0.0161(11) 0.0167(10) 0.0260(18) -0.0022(8) -0.0013(14) 0.0066(15)
C2 0.0169(13) 0.0212(13) 0.0222(15) -0.0027(11) 0.0008(11) 0.0090(12)
C3 0.0234(19) 0.0301(17) 0.0173(17) -0.0031(14) 0.0061(14) 0.0026(13)
C4 0.0176(14) 0.0299(16) 0.0227(16) 0.0030(11) 0.0057(12) 0.0038(12)
C5 0.0128(10) 0.0231(12) 0.0244(16) 0.0061(9) -0.0005(14) 0.0017(15)
C6 0.0117(12) 0.0312(15) 0.0222(15) 0.0036(11) -0.0032(11) 0.0091(13)
C7 0.0186(17) 0.042(2) 0.0176(18) -0.0042(13) -0.0015(14) -0.0009(13)
C8 0.0214(14) 0.0308(16) 0.0265(16) -0.0070(12) -0.0027(13) -0.0040(13)
C9 0.0146(11) 0.0155(10) 0.0109(19) 0.0001(8) -0.0001(11) -0.0012(10)
C10 0.0141(12) 0.0152(11) 0.0178(11) -0.0028(10) 0.0012(9) 0.0007(10)
C11 0.0203(12) 0.0144(12) 0.0130(12) -0.0026(10) -0.0002(11) 0.0010(10)
C12 0.0123(12) 0.0181(12) 0.0249(15) 0.0012(10) 0.0014(11) 0.0045(11)
C13 0.0223(15) 0.0124(11) 0.0249(15) -0.0006(10) 0.0041(12) 0.0048(11)
B01 0.0210(16) 0.0197(15) 0.0246(18) -0.0001(12) -0.0007(13) -0.0032(14)
O1 0.0120(8) 0.0151(8) 0.0226(10) 0.0001(7) -0.0009(7) 0.0043(7)
O2 0.0172(9) 0.0156(9) 0.0207(10) 0.0009(7) 0.0005(8) 0.0044(8)
F01 0.0289(11) 0.0441(12) 0.0606(16) -0.0020(10) 0.0140(11) -0.0057(12)
F02 0.0979(19) 0.0327(10) 0.0488(19) 0.0024(12) 0.0334(17) 0.0115(14)
F03 0.0341(14) 0.086(2) 0.069(2) 0.0305(12) -0.0226(12) -0.0440(18)
F04 0.0533(11) 0.0263(8) 0.0338(10) -0.0028(7) -0.0022(15) -0.0121(14)
Pd1 0.01080(9) 0.01499(9) 0.01429(10) -0.00024(5) 0.00009(12) 0.00345(11)

loop_
_atom_type_symbol
_atom_type_description
_atom_type_scat_dispersion_real
_atom_type_scat_dispersion_imag
_atom_type_scat_source
C C 0.0033 0.0016 'International Tables Vol C Tables 4.2.6.8 and 6.1.1.4'
H H 0 0 'International Tables Vol C Tables 4.2.6.8 and 6.1.1.4'
B B 0.0013 0.0007 'International Tables Vol C Tables 4.2.6.8 and 6.1.1.4'
O O 0.0106 0.006 'International Tables Vol C Tables 4.2.6.8 and 6.1.1.4'
F F 0.0171 0.0103 'International Tables Vol C Tables 4.2.6.8 and 6.1.1.4'
Pd Pd -0.9988 1.0072 'International Tables Vol C Tables 4.2.6.8 and 6.1.1.4'

loop_
_geom_angle_atom_site_label_1
_geom_angle_atom_site_label_2
_geom_angle_atom_site_label_3
_geom_angle
C2 C1 C8 125.0(3)
C2 C1 Pd1 70.73(15)
C8 C1 Pd1 111.1(2)
C2 C1 H1 114
C8 C1 H1 114
Pd1 C1 H1 114
C1 C2 C3 126.3(3)
C1 C2 Pd1 72.36(17)
C3 C2 Pd1 107.0(2)
C1 C2 H2 114.2
C3 C2 H2 114.2
Pd1 C2 H2 114.2
C2 C3 C4 113.9(3)
C2 C3 H3A 108.8
C4 C3 H3A 108.8
C2 C3 H3B 108.8
C4 C3 H3B 108.8
H3A C3 H3B 107.7
C5 C4 C3 112.4(3)
C5 C4 H4A 109.1
C3 C4 H4A 109.1
C5 C4 H4B 109.1
C3 C4 H4B 109.1
H4A C4 H4B 107.9
C6 C5 C4 125.0(3)
C6 C5 Pd1 70.49(15)
C4 C5 Pd1 111.30(19)
C6 C5 H5 114
C4 C5 H5 114
Pd1 C5 H5 114
C5 C6 C7 127.0(3)
C5 C6 Pd1 72.48(16)
C7 C6 Pd1 106.1(2)
C5 C6 H6 114.1
C7 C6 H6 114.1
Pd1 C6 H6 114.1
C6 C7 C8 114.2(3)
C6 C7 H7A 108.7
C8 C7 H7A 108.7
C6 C7 H7B 108.7
C8 C7 H7B 108.7
H7A C7 H7B 107.6
C1 C8 C7 111.5(3)
C1 C8 H8A 109.3
C7 C8 H8A 109.3
C1 C8 H8B 109.3
C7 C8 H8B 109.3
H8A C8 H8B 108
O1 C9 C10 126.8(2)
O1 C9 C12 114.1(2)
C10 C9 C12 119.0(2)
C9 C10 C11 126.3(3)
C9 C10 H10 116.8
C11 C10 H10 116.8
O2 C11 C10 127.0(2)
O2 C11 C13 114.1(2)
C10 C11 C13 119.0(2)
C9 C12 H12A 109.5
C9 C12 H12B 109.5
H12A C12 H12B 109.5
C9 C12 H12C 109.5
H12A C12 H12C 109.5
H12B C12 H12C 109.5
C11 C13 H13A 109.5
C11 C13 H13B 109.5
H13A C13 H13B 109.5
C11 C13 H13C 109.5
H13A C13 H13C 109.5
H13B C13 H13C 109.5
F02 B01 F01 110.0(3)
F02 B01 F04 111.1(3)
F01 B01 F04 110.8(3)
F02 B01 F03 109.6(3)
F01 B01 F03 107.0(3)
F04 B01 F03 108.2(3)
C9 O1 Pd1 122.60(16)
C11 O2 Pd1 122.80(17)
O2 Pd1 O1 94.35(8)
O2 Pd1 C6 86.97(10)
O1 Pd1 C6 158.19(11)
O2 Pd1 C2 160.69(10)
O1 Pd1 C2 88.35(9)
C6 Pd1 C2 97.58(11)
O2 Pd1 C1 161.58(14)
O1 Pd1 C1 90.91(9)
C6 Pd1 C1 81.72(12)
C2 Pd1 C1 36.91(15)
O2 Pd1 C5 91.27(9)
O1 Pd1 C5 164.02(13)
C6 Pd1 C5 37.02(13)
C2 Pd1 C5 81.56(11)
C1 Pd1 C5 88.42(9)

loop_
_geom_bond_atom_site_label_1
_geom_bond_atom_site_label_2
_geom_bond_distance
C1 C2 1.387(6)
C1 C8 1.511(4)
C1 Pd1 2.200(2)
C1 H1 1
C2 C3 1.507(5)
C2 Pd1 2.180(3)
C2 H2 1
C3 C4 1.537(5)
C3 H3A 0.99
C3 H3B 0.99
C4 C5 1.506(5)
C4 H4A 0.99
C4 H4B 0.99
C5 C6 1.391(5)
C5 Pd1 2.203(2)
C5 H5 1
C6 C7 1.498(5)
C6 Pd1 2.177(3)
C6 H6 1
C7 C8 1.540(5)
C7 H7A 0.99
C7 H7B 0.99
C8 H8A 0.99
C8 H8B 0.99
C9 O1 1.287(3)
C9 C10 1.390(3)
C9 C12 1.504(4)
C10 C11 1.395(4)
C10 H10 0.95
C11 O2 1.277(3)
C11 C13 1.514(4)
C12 H12A 0.98
C12 H12B 0.98
C12 H12C 0.98
C13 H13A 0.98
C13 H13B 0.98
C13 H13C 0.98
B01 F02 1.360(5)
B01 F01 1.382(4)
B01 F04 1.383(4)
B01 F03 1.384(4)
O1 Pd1 2.0011(19)
O2 Pd1 1.9980(18)

loop_
_geom_hbond_atom_site_label_D
_geom_hbond_atom_site_label_H
_geom_hbond_atom_site_label_A
_geom_hbond_site_symmetry_A
_geom_hbond_distance_DH
_geom_hbond_distance_HA
_geom_hbond_distance_DA
_geom_hbond_angle_DHA
C7 H7B F01 . 0.99 2.38 3.209(5) 141.2
C2 H2 F02 2_665 1 2.52 3.222(4) 126.7
C6 H6 F04 2_674 1 2.26 3.137(4) 145.8
C12 H12B F04 3_575 0.98 2.53 3.497(3) 169.2
C10 H10 F03 3_575 0.95 2.42 3.320(4) 158.9
C13 H13B F03 3_575 0.98 2.53 3.435(4) 153.2

loop_
_geom_torsion_atom_site_label_1
_geom_torsion_atom_site_label_2
_geom_torsion_atom_site_label_3
_geom_torsion_atom_site_label_4
_geom_torsion
C8 C1 C2 C3 -4.4(5)
Pd1 C1 C2 C3 98.4(3)
C8 C1 C2 Pd1 -102.8(3)
C1 C2 C3 C4 -39.4(4)
Pd1 C2 C3 C4 40.9(3)
C2 C3 C4 C5 -37.4(4)
C3 C4 C5 C6 94.4(4)
C3 C4 C5 Pd1 13.9(4)
C4 C5 C6 C7 -5.6(5)
Pd1 C5 C6 C7 97.2(3)
C4 C5 C6 Pd1 -102.9(3)
C5 C6 C7 C8 -36.9(5)
Pd1 C6 C7 C8 43.0(3)
C2 C1 C8 C7 95.1(4)
Pd1 C1 C8 C7 14.4(3)
C6 C7 C8 C1 -39.4(4)
O1 C9 C10 C11 3.3(5)
C12 C9 C10 C11 -178.4(3)
C9 C10 C11 O2 -1.1(5)
C9 C10 C11 C13 177.7(3)
C10 C9 O1 Pd1 -0.7(4)
C12 C9 O1 Pd1 -178.97(19)
C10 C11 O2 Pd1 -3.3(4)
C13 C11 O2 Pd1 177.89(19)
C11 O2 Pd1 O1 4.3(2)
C11 O2 Pd1 C6 -153.9(2)
C11 O2 Pd1 C2 101.7(3)
C11 O2 Pd1 C1 -101.9(3)
C11 O2 Pd1 C5 169.3(2)
C9 O1 Pd1 O2 -2.4(2)
C9 O1 Pd1 C6 90.3(3)
C9 O1 Pd1 C2 -163.3(2)
C9 O1 Pd1 C1 159.9(3)
C9 O1 Pd1 C5 -112.7(3)
C5 C6 Pd1 O2 -96.14(17)
C7 C6 Pd1 O2 139.4(2)
C5 C6 Pd1 O1 169.7(2)
C7 C6 Pd1 O1 45.3(4)
C5 C6 Pd1 C2 65.00(19)
C7 C6 Pd1 C2 -59.4(2)
C5 C6 Pd1 C1 98.4(2)
C7 C6 Pd1 C1 -26.0(2)
C7 C6 Pd1 C5 -124.5(3)
C1 C2 Pd1 O2 167.8(2)
C3 C2 Pd1 O2 44.2(4)
C1 C2 Pd1 O1 -93.72(16)
C3 C2 Pd1 O1 142.7(2)
C1 C2 Pd1 C6 65.21(17)
C3 C2 Pd1 C6 -58.4(2)
C3 C2 Pd1 C1 -123.6(3)
C1 C2 Pd1 C5 98.69(18)
C3 C2 Pd1 C5 -24.9(2)
C2 C1 Pd1 O2 -167.3(2)
C8 C1 Pd1 O2 -46.1(4)
C2 C1 Pd1 O1 86.03(16)
C8 C1 Pd1 O1 -152.8(2)
C2 C1 Pd1 C6 -114.58(17)
C8 C1 Pd1 C6 6.6(2)
C8 C1 Pd1 C2 121.1(3)
C2 C1 Pd1 C5 -78.01(19)
C8 C1 Pd1 C5 43.1(3)
C6 C5 Pd1 O2 83.27(18)
C4 C5 Pd1 O2 -155.7(2)
C6 C5 Pd1 O1 -166.1(3)
C4 C5 Pd1 O1 -45.1(4)
C4 C5 Pd1 C6 121.0(3)
C6 C5 Pd1 C2 -114.74(19)
C4 C5 Pd1 C2 6.3(2)
C6 C5 Pd1 C1 -78.3(2)
C4 C5 Pd1 C1 42.7(3)
